data_4124887
loop_
_publ_author_name
'Jones, Jennifer E.'
'Diemer, Vincent'
'Adam, Catherine'
'Raftery, James'
'Ruscoe, Rebecca E.'
'Sengel, Jason T.'
'Wallace, Mark I.'
'Bader, Antoine'
'Cockroft, Scott L.'
'Clayden, Jonathan'
'Webb, Simon J.'

_publ_section_title
;
 Length-Dependent Formation of Transmembrane Pores by 310-Helical
 \a-Aminoisobutyric Acid Foldamers.
;
_journal_issue 2
_journal_name_full 'Journal of the American Chemical Society'
_journal_page_first 688
_journal_page_last 695
_journal_paper_doi 10.1021/jacs.5b12057
_journal_volume 138
_journal_year 2016
_chemical_formula_sum 'C35 H65 N9 O9 Si'
_chemical_formula_weight 784.05
_chemical_name_systematic
; 
 ? 
;
_space_group_IT_number 18
_symmetry_cell_setting orthorhombic
_symmetry_space_group_name_Hall 'P 2 2ab'
_symmetry_space_group_name_H-M 'P 21 21 2'
_atom_sites_solution_hydrogens geom
_atom_sites_solution_primary direct
_atom_sites_solution_secondary difmap
_audit_creation_method SHELXL-97
_cell_angle_alpha 90.00
_cell_angle_beta 90.00
_cell_angle_gamma 90.00
_cell_formula_units_Z 4
_cell_length_a 21.8742(4)
_cell_length_b 23.4736(5)
_cell_length_c 9.0278(2)
_cell_measurement_reflns_used 9873
_cell_measurement_temperature 100(2)
_cell_measurement_theta_max 71.94
_cell_measurement_theta_min 3.77
_cell_volume 4635.47(17)
_computing_cell_refinement 'Bruker SAINT'
_computing_data_collection 'Bruker APEX2'
_computing_data_reduction 'Bruker SAINT'
_computing_molecular_graphics 'Bruker SHELXTL'
_computing_publication_material 'Bruker SHELXTL'
_computing_structure_refinement 'SHELXL-97 (Sheldrick, 2008)'
_computing_structure_solution 'SHELXS-97 (Sheldrick, 2008)'
_diffrn_ambient_temperature 100(2)
_diffrn_measured_fraction_theta_full 0.998
_diffrn_measured_fraction_theta_max 0.997
_diffrn_measurement_device_type 'Bruker APEX-II CCD'
_diffrn_measurement_method '\f and \w scans'
_diffrn_radiation_monochromator graphite
_diffrn_radiation_source 'fine-focus sealed tube'
_diffrn_radiation_type CuK\a
_diffrn_radiation_wavelength 1.54178
_diffrn_reflns_av_R_equivalents 0.0303
_diffrn_reflns_av_sigmaI/netI 0.0292
_diffrn_reflns_limit_h_max 26
_diffrn_reflns_limit_h_min -26
_diffrn_reflns_limit_k_max 28
_diffrn_reflns_limit_k_min -28
_diffrn_reflns_limit_l_max 11
_diffrn_reflns_limit_l_min -11
_diffrn_reflns_number 28345
_diffrn_reflns_theta_full 67.00
_diffrn_reflns_theta_max 72.12
_diffrn_reflns_theta_min 2.76
_exptl_absorpt_coefficient_mu 0.902
_exptl_absorpt_correction_T_max 0.9073
_exptl_absorpt_correction_T_min 0.826997
_exptl_absorpt_correction_type multi-scan
_exptl_absorpt_process_details SADABS
_exptl_crystal_colour white
_exptl_crystal_density_diffrn 1.123
_exptl_crystal_density_method 'not measured'
_exptl_crystal_description block
_exptl_crystal_F_000 1696
_exptl_crystal_size_max 0.27
_exptl_crystal_size_mid 0.15
_exptl_crystal_size_min 0.11
_refine_diff_density_max 0.691
_refine_diff_density_min -0.373
_refine_diff_density_rms 0.041
_refine_ls_abs_structure_details 'Flack H D (1983), Acta Cryst. A39, 876-881'
_refine_ls_abs_structure_Flack 0.04(3)
_refine_ls_extinction_method none
_refine_ls_goodness_of_fit_ref 1.024
_refine_ls_hydrogen_treatment constr
_refine_ls_matrix_type full
_refine_ls_number_parameters 521
_refine_ls_number_reflns 8913
_refine_ls_number_restraints 0
_refine_ls_restrained_S_all 1.024
_refine_ls_R_factor_all 0.0424
_refine_ls_R_factor_gt 0.0399
_refine_ls_shift/su_max 0.001
_refine_ls_shift/su_mean 0.000
_refine_ls_structure_factor_coef Fsqd
_refine_ls_weighting_details 'calc w=1/[\s^2^(Fo^2^)+(0.0722P)^2^+0.7619P] where P=(Fo^2^+2Fc^2^)/3'
_refine_ls_weighting_scheme calc
_refine_ls_wR_factor_gt 0.1082
_refine_ls_wR_factor_ref 0.1103
_reflns_number_gt 8399
_reflns_number_total 8913
_reflns_threshold_expression >2sigma(I)
_cod_data_source_file ja5b12057_si_002.cif
_cod_data_source_block s4013na
_cod_depositor_comments
;
The following automatic conversions were performed:

'_symmetry_cell_setting' value 'Orthorhombic' changed to
'orthorhombic' according to
/usr/data/users/saulius/crontab/automatic-downloads/current/ACS/lib/dictionaries/cif_core.dic
dictionary named 'cif_core.dic' version 2.4.2 from 2011-04-26.

Automatic conversion script
Id: cif_fix_values 4268 2015-11-12 08:31:59Z antanas 
;
_cod_original_sg_symbol_H-M P2(1)2(1)2
_cod_database_code 4124887

loop_
_symmetry_equiv_pos_as_xyz
'x, y, z'
'-x, -y, z'
'-x+1/2, y+1/2, -z'
'x+1/2, -y+1/2, -z'

loop_
_atom_site_label
_atom_site_type_symbol
_atom_site_fract_x
_atom_site_fract_y
_atom_site_fract_z
_atom_site_U_iso_or_equiv
_atom_site_adp_type
_atom_site_occupancy
_atom_site_symmetry_multiplicity
_atom_site_calc_flag
_atom_site_refinement_flags
_atom_site_disorder_assembly
_atom_site_disorder_group
C1 C 1.07151(9) 0.11082(8) 0.3193(2) 0.0341(4) Uani 1 1 d . . .
C2 C 1.07843(15) 0.07967(14) 0.4635(3) 0.0665(8) Uani 1 1 d . . .
H2A H 1.1126 0.0528 0.4563 0.100 Uiso 1 1 calc R . .
H2B H 1.0407 0.0588 0.4852 0.100 Uiso 1 1 calc R . .
H2C H 1.0865 0.1071 0.5430 0.100 Uiso 1 1 calc R . .
C3 C 1.06018(12) 0.07086(10) 0.1877(3) 0.0525(6) Uani 1 1 d . . .
H3A H 1.0574 0.0933 0.0964 0.079 Uiso 1 1 calc R . .
H3B H 1.0218 0.0501 0.2030 0.079 Uiso 1 1 calc R . .
H3C H 1.0940 0.0437 0.1797 0.079 Uiso 1 1 calc R . .
C4 C 1.01711(8) 0.15196(7) 0.3324(2) 0.0273(3) Uani 1 1 d . . .
C5 C 0.98278(7) 0.25073(7) 0.37146(17) 0.0213(3) Uani 1 1 d . . .
C6 C 1.01066(7) 0.30928(7) 0.33918(19) 0.0248(3) Uani 1 1 d . . .
H6A H 1.0479 0.3142 0.3983 0.037 Uiso 1 1 calc R . .
H6B H 0.9812 0.3391 0.3649 0.037 Uiso 1 1 calc R . .
H6C H 1.0208 0.3120 0.2337 0.037 Uiso 1 1 calc R . .
C7 C 0.96385(8) 0.24543(8) 0.53386(19) 0.0292(4) Uani 1 1 d . . .
H7A H 0.9470 0.2074 0.5517 0.044 Uiso 1 1 calc R . .
H7B H 0.9328 0.2742 0.5567 0.044 Uiso 1 1 calc R . .
H7C H 0.9996 0.2513 0.5974 0.044 Uiso 1 1 calc R . .
C8 C 0.92590(7) 0.24413(6) 0.27216(18) 0.0202(3) Uani 1 1 d . . .
C9 C 0.88431(8) 0.22525(8) 0.02424(18) 0.0254(3) Uani 1 1 d . . .
C10 C 0.90900(9) 0.19542(10) -0.1144(2) 0.0376(4) Uani 1 1 d . . .
H10A H 0.9423 0.2181 -0.1569 0.056 Uiso 1 1 calc R . .
H10B H 0.8761 0.1915 -0.1874 0.056 Uiso 1 1 calc R . .
H10C H 0.9244 0.1576 -0.0876 0.056 Uiso 1 1 calc R . .
C11 C 0.85915(9) 0.28395(9) -0.0138(2) 0.0378(4) Uani 1 1 d . . .
H11A H 0.8421 0.3015 0.0756 0.057 Uiso 1 1 calc R . .
H11B H 0.8270 0.2802 -0.0888 0.057 Uiso 1 1 calc R . .
H11C H 0.8922 0.3079 -0.0526 0.057 Uiso 1 1 calc R . .
C12 C 0.83273(7) 0.18707(7) 0.08578(17) 0.0231(3) Uani 1 1 d . . .
C13 C 0.80376(8) 0.10441(7) 0.2366(2) 0.0303(4) Uani 1 1 d . . .
C14 C 0.83598(9) 0.06868(9) 0.3560(3) 0.0454(5) Uani 1 1 d . . .
H14A H 0.8694 0.0470 0.3107 0.068 Uiso 1 1 calc R . .
H14B H 0.8066 0.0423 0.4009 0.068 Uiso 1 1 calc R . .
H14C H 0.8525 0.0940 0.4325 0.068 Uiso 1 1 calc R . .
C15 C 0.77702(11) 0.06640(10) 0.1165(3) 0.0488(6) Uani 1 1 d . . .
H15A H 0.7583 0.0901 0.0395 0.073 Uiso 1 1 calc R . .
H15B H 0.7459 0.0414 0.1599 0.073 Uiso 1 1 calc R . .
H15C H 0.8096 0.0432 0.0728 0.073 Uiso 1 1 calc R . .
C16 C 0.75180(7) 0.13683(7) 0.31737(19) 0.0239(3) Uani 1 1 d . . .
C17 C 0.72274(8) 0.22140(8) 0.46293(18) 0.0273(3) Uani 1 1 d . . .
C18 C 0.75252(9) 0.27921(10) 0.4945(3) 0.0419(5) Uani 1 1 d . . .
H18A H 0.7884 0.2737 0.5579 0.063 Uiso 1 1 calc R . .
H18B H 0.7231 0.3040 0.5448 0.063 Uiso 1 1 calc R . .
H18C H 0.7651 0.2968 0.4009 0.063 Uiso 1 1 calc R . .
C19 C 0.70483(10) 0.19189(12) 0.6071(2) 0.0487(6) Uani 1 1 d . . .
H19A H 0.6849 0.1555 0.5846 0.073 Uiso 1 1 calc R . .
H19B H 0.6766 0.2163 0.6626 0.073 Uiso 1 1 calc R . .
H19C H 0.7415 0.1849 0.6666 0.073 Uiso 1 1 calc R . .
C20 C 0.66480(7) 0.23391(7) 0.37060(18) 0.0226(3) Uani 1 1 d . . .
C21 C 0.62274(7) 0.24717(7) 0.11782(19) 0.0241(3) Uani 1 1 d . . .
C22 C 0.64989(9) 0.24250(10) -0.0380(2) 0.0361(4) Uani 1 1 d . . .
H22A H 0.6837 0.2696 -0.0483 0.054 Uiso 1 1 calc R . .
H22B H 0.6183 0.2512 -0.1115 0.054 Uiso 1 1 calc R . .
H22C H 0.6651 0.2037 -0.0540 0.054 Uiso 1 1 calc R . .
C23 C 0.59584(8) 0.30675(7) 0.1419(3) 0.0346(4) Uani 1 1 d . . .
H23A H 0.5780 0.3091 0.2413 0.052 Uiso 1 1 calc R . .
H23B H 0.5641 0.3140 0.0677 0.052 Uiso 1 1 calc R . .
H23C H 0.6283 0.3353 0.1321 0.052 Uiso 1 1 calc R . .
C24 C 0.57180(7) 0.20177(7) 0.12287(18) 0.0225(3) Uani 1 1 d . . .
C25 C 0.54390(8) 0.10289(7) 0.1813(2) 0.0267(3) Uani 1 1 d . . .
C26 C 0.58069(10) 0.04984(8) 0.2241(3) 0.0404(5) Uani 1 1 d . . .
H26A H 0.6144 0.0446 0.1539 0.061 Uiso 1 1 calc R . .
H26B H 0.5540 0.0163 0.2217 0.061 Uiso 1 1 calc R . .
H26C H 0.5972 0.0547 0.3243 0.061 Uiso 1 1 calc R . .
C27 C 0.49298(10) 0.11354(9) 0.2931(2) 0.0395(5) Uani 1 1 d . . .
H27A H 0.5108 0.1204 0.3910 0.059 Uiso 1 1 calc R . .
H27B H 0.4661 0.0802 0.2975 0.059 Uiso 1 1 calc R . .
H27C H 0.4692 0.1469 0.2626 0.059 Uiso 1 1 calc R . .
C28 C 0.52000(8) 0.09236(7) 0.0240(2) 0.0278(4) Uani 1 1 d . . .
C29 C 0.43409(10) 0.06298(10) -0.1183(2) 0.0423(5) Uani 1 1 d . . .
H29A H 0.4509 0.0264 -0.1545 0.051 Uiso 1 1 calc R . .
H29B H 0.4439 0.0929 -0.1917 0.051 Uiso 1 1 calc R . .
C30 C 0.36597(11) 0.05826(10) -0.1000(3) 0.0481(5) Uani 1 1 d . . .
H30A H 0.3503 0.0946 -0.0592 0.058 Uiso 1 1 calc R . .
H30B H 0.3571 0.0279 -0.0270 0.058 Uiso 1 1 calc R . .
C31 C 0.24162(15) 0.0624(2) -0.2468(5) 0.1132(18) Uani 1 1 d . . .
H31A H 0.2387 0.1037 -0.2333 0.170 Uiso 1 1 calc R . .
H31B H 0.2259 0.0431 -0.1584 0.170 Uiso 1 1 calc R . .
H31C H 0.2174 0.0511 -0.3332 0.170 Uiso 1 1 calc R . .
C32 C 0.35449(15) 0.08556(15) -0.4315(4) 0.0699(8) Uani 1 1 d . . .
H32A H 0.3966 0.0739 -0.4528 0.105 Uiso 1 1 calc R . .
H32B H 0.3538 0.1259 -0.4035 0.105 Uiso 1 1 calc R . .
H32C H 0.3292 0.0799 -0.5199 0.105 Uiso 1 1 calc R . .
C33 C 0.3303(3) -0.03473(15) -0.3172(6) 0.132(2) Uani 1 1 d . . .
H33A H 0.3040 -0.0444 -0.4013 0.198 Uiso 1 1 calc R . .
H33B H 0.3176 -0.0567 -0.2302 0.198 Uiso 1 1 calc R . .
H33C H 0.3729 -0.0439 -0.3416 0.198 Uiso 1 1 calc R . .
N1 N 1.21801(14) 0.09814(15) 0.2295(7) 0.1308(19) Uani 1 1 d . . .
N2 N 1.17261(10) 0.11860(10) 0.2562(4) 0.0686(7) Uani 1 1 d . . .
N3 N 1.12728(8) 0.14565(8) 0.2890(3) 0.0472(5) Uani 1 1 d . . .
N4 N 1.02955(6) 0.20790(6) 0.33567(15) 0.0226(3) Uani 1 1 d . . .
H4 H 1.0670 0.2194 0.3157 0.027 Uiso 1 1 calc R . .
N5 N 0.93508(6) 0.22940(6) 0.13033(15) 0.0213(3) Uani 1 1 d . . .
H5 H 0.9725 0.2220 0.1000 0.026 Uiso 1 1 calc R . .
N6 N 0.84904(6) 0.14388(6) 0.17484(16) 0.0243(3) Uani 1 1 d . . .
H6 H 0.8879 0.1391 0.1967 0.029 Uiso 1 1 calc R . .
N7 N 0.76662(6) 0.18699(6) 0.37930(15) 0.0227(3) Uani 1 1 d . . .
H7 H 0.8042 0.1997 0.3692 0.027 Uiso 1 1 calc R . .
N8 N 0.67214(6) 0.23527(5) 0.22242(15) 0.0208(3) Uani 1 1 d . . .
H8 H 0.7088 0.2286 0.1865 0.025 Uiso 1 1 calc R . .
N9 N 0.58665(6) 0.15097(6) 0.17857(17) 0.0259(3) Uani 1 1 d . . .
H9 H 0.6236 0.1461 0.2151 0.031 Uiso 1 1 calc R . .
O1 O 0.96541(6) 0.13197(5) 0.33872(17) 0.0368(3) Uani 1 1 d . . .
O2 O 0.87479(5) 0.25313(5) 0.32274(13) 0.0246(2) Uani 1 1 d . . .
O3 O 0.77963(5) 0.19537(6) 0.04731(13) 0.0293(3) Uani 1 1 d . . .
O4 O 0.70087(5) 0.11544(5) 0.32724(15) 0.0307(3) Uani 1 1 d . . .
O5 O 0.61619(6) 0.24495(6) 0.43159(14) 0.0318(3) Uani 1 1 d . . .
O6 O 0.52144(6) 0.21201(5) 0.06744(15) 0.0303(3) Uani 1 1 d . . .
O7 O 0.55137(7) 0.09388(7) -0.08490(16) 0.0402(3) Uani 1 1 d . . .
O8 O 0.46098(6) 0.07728(6) 0.02450(15) 0.0340(3) Uani 1 1 d . . .
Si1 Si 0.32383(3) 0.04190(3) -0.27677(9) 0.0577(2) Uani 1 1 d . . .
C34 C 1.0476(2) -0.02659(18) 0.8193(4) 0.0641(17) Uani 0.50 1 d PG A -1
C35 C 1.0956(3) -0.0468(3) 0.7139(8) 0.080(3) Uani 0.50 1 d PG A -1
H35A H 1.1249 -0.0709 0.7668 0.120 Uiso 0.50 1 calc PR A -1
H35B H 1.1169 -0.0139 0.6715 0.120 Uiso 0.50 1 calc PR A -1
H35C H 1.0764 -0.0688 0.6343 0.120 Uiso 0.50 1 calc PR A -1
O9 O 1.0479(4) -0.0338(3) 0.9516(4) 0.154(4) Uani 0.50 1 d PG A -1
O10 O 1.0025(3) 0.0014(3) 0.7483(4) 0.1072(19) Uani 0.50 1 d PG A -1
C36 C 0.9531(3) 0.0229(3) 0.8406(7) 0.37(2) Uani 0.50 1 d PG A -1
H36A H 0.9690 0.0507 0.9136 0.439 Uiso 0.50 1 calc PR A -1
H36B H 0.9333 -0.0088 0.8950 0.439 Uiso 0.50 1 calc PR A -1
C37 C 0.9078(4) 0.0512(5) 0.7381(11) 0.154(8) Uani 0.50 1 d PG A -1
H37A H 0.9232 0.0888 0.7090 0.231 Uiso 0.50 1 calc PR A -1
H37B H 0.8685 0.0557 0.7891 0.231 Uiso 0.50 1 calc PR A -1
H37C H 0.9021 0.0276 0.6495 0.231 Uiso 0.50 1 calc PR A -1

loop_
_atom_site_aniso_label
_atom_site_aniso_U_11
_atom_site_aniso_U_22
_atom_site_aniso_U_33
_atom_site_aniso_U_23
_atom_site_aniso_U_13
_atom_site_aniso_U_12
C1 0.0310(9) 0.0269(8) 0.0442(11) 0.0015(8) -0.0060(8) 0.0031(7)
C2 0.0677(18) 0.0770(18) 0.0546(15) 0.0217(14) 0.0007(13) 0.0399(15)
C3 0.0507(13) 0.0400(11) 0.0669(16) -0.0143(11) -0.0088(12) 0.0067(10)
C4 0.0236(8) 0.0271(8) 0.0312(8) 0.0034(7) -0.0058(7) -0.0001(6)
C5 0.0169(7) 0.0256(7) 0.0213(7) -0.0009(6) -0.0005(6) -0.0014(6)
C6 0.0207(7) 0.0239(7) 0.0298(8) -0.0023(6) -0.0011(6) -0.0026(6)
C7 0.0249(8) 0.0402(9) 0.0225(8) -0.0013(7) 0.0008(6) -0.0030(7)
C8 0.0164(7) 0.0201(6) 0.0240(7) 0.0000(6) 0.0010(6) -0.0015(5)
C9 0.0189(7) 0.0370(8) 0.0203(7) 0.0002(6) -0.0010(6) -0.0014(7)
C10 0.0271(9) 0.0642(13) 0.0216(8) -0.0091(8) 0.0028(7) -0.0093(8)
C11 0.0276(9) 0.0440(10) 0.0420(10) 0.0155(9) -0.0065(8) -0.0015(8)
C12 0.0173(7) 0.0320(8) 0.0201(7) -0.0067(6) 0.0010(6) -0.0009(6)
C13 0.0217(8) 0.0229(8) 0.0462(11) -0.0013(7) 0.0009(8) -0.0030(6)
C14 0.0282(10) 0.0304(9) 0.0777(16) 0.0208(10) 0.0012(10) 0.0030(7)
C15 0.0374(11) 0.0405(11) 0.0687(15) -0.0218(11) 0.0080(11) -0.0116(9)
C16 0.0168(7) 0.0271(8) 0.0277(8) 0.0087(6) -0.0023(6) -0.0012(6)
C17 0.0174(7) 0.0438(9) 0.0208(7) -0.0029(7) 0.0016(6) -0.0002(7)
C18 0.0213(8) 0.0560(12) 0.0484(11) -0.0311(10) 0.0009(8) -0.0021(8)
C19 0.0345(11) 0.0894(18) 0.0223(9) 0.0091(10) 0.0062(8) 0.0106(11)
C20 0.0163(7) 0.0251(7) 0.0264(8) -0.0033(6) 0.0018(6) -0.0036(6)
C21 0.0191(7) 0.0263(8) 0.0270(8) 0.0047(6) -0.0012(6) 0.0011(6)
C22 0.0261(9) 0.0575(12) 0.0248(9) 0.0111(8) -0.0013(7) 0.0034(8)
C23 0.0266(9) 0.0236(8) 0.0537(12) 0.0054(8) -0.0049(8) 0.0015(6)
C24 0.0179(7) 0.0250(7) 0.0246(7) -0.0031(6) -0.0022(6) 0.0022(6)
C25 0.0239(8) 0.0239(7) 0.0322(9) -0.0025(6) -0.0044(7) -0.0039(6)
C26 0.0373(10) 0.0263(8) 0.0578(12) 0.0069(8) -0.0165(10) -0.0075(7)
C27 0.0379(10) 0.0437(10) 0.0370(10) -0.0113(9) 0.0060(8) -0.0166(8)
C28 0.0272(9) 0.0227(7) 0.0337(9) -0.0029(7) -0.0031(7) -0.0018(6)
C29 0.0394(11) 0.0516(12) 0.0360(10) 0.0013(9) -0.0137(9) -0.0134(9)
C30 0.0415(12) 0.0475(12) 0.0552(13) -0.0036(10) -0.0209(10) -0.0077(9)
C31 0.0423(16) 0.195(5) 0.102(3) 0.050(3) -0.0249(18) -0.024(2)
C32 0.0604(17) 0.0809(19) 0.0684(18) 0.0184(16) -0.0191(14) -0.0092(15)
C33 0.224(6) 0.0574(19) 0.114(3) -0.015(2) -0.094(4) -0.030(3)
N1 0.0451(15) 0.094(2) 0.253(6) -0.078(3) 0.022(2) 0.0156(15)
N2 0.0342(10) 0.0530(12) 0.119(2) -0.0324(13) 0.0029(12) 0.0070(9)
N3 0.0268(8) 0.0367(8) 0.0782(14) -0.0106(9) 0.0027(9) 0.0059(7)
N4 0.0160(6) 0.0236(6) 0.0282(7) 0.0007(5) -0.0007(5) -0.0017(5)
N5 0.0130(6) 0.0289(6) 0.0220(6) -0.0017(5) 0.0016(5) -0.0004(5)
N6 0.0157(6) 0.0255(6) 0.0316(7) -0.0029(6) -0.0005(5) -0.0002(5)
N7 0.0143(6) 0.0320(7) 0.0219(6) 0.0007(5) 0.0005(5) -0.0008(5)
N8 0.0136(6) 0.0248(6) 0.0241(6) 0.0013(5) 0.0019(5) -0.0010(5)
N9 0.0197(6) 0.0240(6) 0.0339(7) -0.0002(6) -0.0064(6) -0.0022(5)
O1 0.0267(6) 0.0301(6) 0.0536(8) 0.0088(6) -0.0082(6) -0.0057(5)
O2 0.0156(5) 0.0306(6) 0.0275(6) -0.0058(5) 0.0016(4) -0.0005(4)
O3 0.0160(5) 0.0463(7) 0.0256(6) -0.0014(5) -0.0017(5) -0.0017(5)
O4 0.0193(6) 0.0310(6) 0.0419(7) 0.0114(5) -0.0011(5) -0.0045(5)
O5 0.0182(6) 0.0457(7) 0.0316(6) -0.0040(5) 0.0065(5) 0.0017(5)
O6 0.0202(6) 0.0313(6) 0.0393(7) -0.0002(5) -0.0079(5) 0.0024(5)
O7 0.0356(7) 0.0487(8) 0.0361(7) -0.0091(6) 0.0031(6) -0.0049(6)
O8 0.0290(7) 0.0371(6) 0.0358(7) -0.0028(5) -0.0070(5) -0.0102(5)
Si1 0.0532(4) 0.0590(4) 0.0608(4) 0.0110(3) -0.0318(3) -0.0232(3)
C34 0.108(5) 0.047(3) 0.037(3) 0.004(2) 0.002(3) 0.017(3)
C35 0.104(7) 0.056(4) 0.079(5) 0.019(4) 0.015(5) 0.016(4)
O9 0.217(10) 0.165(7) 0.080(4) -0.004(4) 0.006(5) 0.081(7)
O10 0.142(5) 0.101(3) 0.079(3) 0.049(5) 0.049(6) 0.023(3)
C36 0.61(6) 0.41(4) 0.076(8) -0.117(15) -0.081(18) 0.30(4)
C37 0.192(16) 0.164(13) 0.105(9) -0.096(9) -0.062(10) 0.007(12)

loop_
_atom_type_symbol
_atom_type_description
_atom_type_scat_dispersion_real
_atom_type_scat_dispersion_imag
_atom_type_scat_source
C C 0.0181 0.0091 'International Tables Vol C Tables 4.2.6.8 and 6.1.1.4'
H H 0.0000 0.0000 'International Tables Vol C Tables 4.2.6.8 and 6.1.1.4'
N N 0.0311 0.0180 'International Tables Vol C Tables 4.2.6.8 and 6.1.1.4'
O O 0.0492 0.0322 'International Tables Vol C Tables 4.2.6.8 and 6.1.1.4'
Si Si 0.2541 0.3302 'International Tables Vol C Tables 4.2.6.8 and 6.1.1.4'

loop_
_geom_angle_atom_site_label_1
_geom_angle_atom_site_label_2
_geom_angle_atom_site_label_3
_geom_angle
N3 C1 C2 110.1(2)
N3 C1 C3 108.96(19)
C2 C1 C3 113.0(2)
N3 C1 C4 107.59(14)
C2 C1 C4 108.52(18)
C3 C1 C4 108.58(16)
C1 C2 H2A 109.5
C1 C2 H2B 109.5
H2A C2 H2B 109.5
C1 C2 H2C 109.5
H2A C2 H2C 109.5
H2B C2 H2C 109.5
C1 C3 H3A 109.5
C1 C3 H3B 109.5
H3A C3 H3B 109.5
C1 C3 H3C 109.5
H3A C3 H3C 109.5
H3B C3 H3C 109.5
O1 C4 N4 124.11(16)
O1 C4 C1 118.51(16)
N4 C4 C1 117.38(15)
N4 C5 C7 110.10(14)
N4 C5 C6 107.14(12)
C7 C5 C6 111.31(14)
N4 C5 C8 111.42(13)
C7 C5 C8 109.33(13)
C6 C5 C8 107.51(13)
C5 C6 H6A 109.5
C5 C6 H6B 109.5
H6A C6 H6B 109.5
C5 C6 H6C 109.5
H6A C6 H6C 109.5
H6B C6 H6C 109.5
C5 C7 H7A 109.5
C5 C7 H7B 109.5
H7A C7 H7B 109.5
C5 C7 H7C 109.5
H7A C7 H7C 109.5
H7B C7 H7C 109.5
O2 C8 N5 122.44(15)
O2 C8 C5 120.15(14)
N5 C8 C5 117.40(13)
N5 C9 C11 111.10(14)
N5 C9 C10 107.24(14)
C11 C9 C10 110.89(16)
N5 C9 C12 110.86(13)
C11 C9 C12 110.01(14)
C10 C9 C12 106.63(14)
C9 C10 H10A 109.5
C9 C10 H10B 109.5
H10A C10 H10B 109.5
C9 C10 H10C 109.5
H10A C10 H10C 109.5
H10B C10 H10C 109.5
C9 C11 H11A 109.5
C9 C11 H11B 109.5
H11A C11 H11B 109.5
C9 C11 H11C 109.5
H11A C11 H11C 109.5
H11B C11 H11C 109.5
O3 C12 N6 122.72(16)
O3 C12 C9 119.82(15)
N6 C12 C9 117.37(14)
N6 C13 C15 111.08(17)
N6 C13 C14 107.56(15)
C15 C13 C14 110.85(18)
N6 C13 C16 111.35(14)
C15 C13 C16 109.96(15)
C14 C13 C16 105.91(17)
C13 C14 H14A 109.5
C13 C14 H14B 109.5
H14A C14 H14B 109.5
C13 C14 H14C 109.5
H14A C14 H14C 109.5
H14B C14 H14C 109.5
C13 C15 H15A 109.5
C13 C15 H15B 109.5
H15A C15 H15B 109.5
C13 C15 H15C 109.5
H15A C15 H15C 109.5
H15B C15 H15C 109.5
O4 C16 N7 123.27(16)
O4 C16 C13 119.98(16)
N7 C16 C13 116.69(14)
N7 C17 C19 110.96(16)
N7 C17 C18 107.80(14)
C19 C17 C18 110.67(18)
N7 C17 C20 111.37(13)
C19 C17 C20 109.63(14)
C18 C17 C20 106.30(15)
C17 C18 H18A 109.5
C17 C18 H18B 109.5
H18A C18 H18B 109.5
C17 C18 H18C 109.5
H18A C18 H18C 109.5
H18B C18 H18C 109.5
C17 C19 H19A 109.5
C17 C19 H19B 109.5
H19A C19 H19B 109.5
C17 C19 H19C 109.5
H19A C19 H19C 109.5
H19B C19 H19C 109.5
O5 C20 N8 122.99(16)
O5 C20 C17 120.64(15)
N8 C20 C17 116.25(13)
N8 C21 C22 107.05(13)
N8 C21 C23 111.49(14)
C22 C21 C23 110.15(16)
N8 C21 C24 112.51(13)
C22 C21 C24 104.95(14)
C23 C21 C24 110.42(13)
C21 C22 H22A 109.5
C21 C22 H22B 109.5
H22A C22 H22B 109.5
C21 C22 H22C 109.5
H22A C22 H22C 109.5
H22B C22 H22C 109.5
C21 C23 H23A 109.5
C21 C23 H23B 109.5
H23A C23 H23B 109.5
C21 C23 H23C 109.5
H23A C23 H23C 109.5
H23B C23 H23C 109.5
O6 C24 N9 122.99(15)
O6 C24 C21 119.90(14)
N9 C24 C21 116.92(14)
N9 C25 C27 110.54(14)
N9 C25 C26 107.15(14)
C27 C25 C26 110.48(17)
N9 C25 C28 109.04(14)
C27 C25 C28 113.00(15)
C26 C25 C28 106.39(15)
C25 C26 H26A 109.5
C25 C26 H26B 109.5
H26A C26 H26B 109.5
C25 C26 H26C 109.5
H26A C26 H26C 109.5
H26B C26 H26C 109.5
C25 C27 H27A 109.5
C25 C27 H27B 109.5
H27A C27 H27B 109.5
C25 C27 H27C 109.5
H27A C27 H27C 109.5
H27B C27 H27C 109.5
O7 C28 O8 124.22(17)
O7 C28 C25 124.00(16)
O8 C28 C25 111.62(15)
O8 C29 C30 108.67(19)
O8 C29 H29A 110.0
C30 C29 H29A 110.0
O8 C29 H29B 110.0
C30 C29 H29B 110.0
H29A C29 H29B 108.3
C29 C30 Si1 114.04(18)
C29 C30 H30A 108.7
Si1 C30 H30A 108.7
C29 C30 H30B 108.7
Si1 C30 H30B 108.7
H30A C30 H30B 107.6
Si1 C31 H31A 109.5
Si1 C31 H31B 109.5
H31A C31 H31B 109.5
Si1 C31 H31C 109.5
H31A C31 H31C 109.5
H31B C31 H31C 109.5
Si1 C32 H32A 109.5
Si1 C32 H32B 109.5
H32A C32 H32B 109.5
Si1 C32 H32C 109.5
H32A C32 H32C 109.5
H32B C32 H32C 109.5
Si1 C33 H33A 109.5
Si1 C33 H33B 109.5
H33A C33 H33B 109.5
Si1 C33 H33C 109.5
H33A C33 H33C 109.5
H33B C33 H33C 109.5
N1 N2 N3 173.1(3)
N2 N3 C1 115.17(19)
C4 N4 C5 122.21(14)
C4 N4 H4 118.9
C5 N4 H4 118.9
C8 N5 C9 121.74(13)
C8 N5 H5 119.1
C9 N5 H5 119.1
C12 N6 C13 121.70(14)
C12 N6 H6 119.1
C13 N6 H6 119.1
C16 N7 C17 122.68(14)
C16 N7 H7 118.7
C17 N7 H7 118.7
C20 N8 C21 123.89(14)
C20 N8 H8 118.1
C21 N8 H8 118.1
C24 N9 C25 122.62(14)
C24 N9 H9 118.7
C25 N9 H9 118.7
C28 O8 C29 116.59(16)
C33 Si1 C32 111.2(2)
C33 Si1 C31 110.6(3)
C32 Si1 C31 108.18(18)
C33 Si1 C30 109.23(15)
C32 Si1 C30 110.36(13)
C31 Si1 C30 107.11(18)
O9 C34 O10 122.9
O9 C34 C35 125.6
O10 C34 C35 111.5
C34 O10 C36 116.1
O10 C36 C37 106.8
O10 C36 H36A 110.4
C37 C36 H36A 110.4
O10 C36 H36B 110.4
C37 C36 H36B 110.4
H36A C36 H36B 108.6

loop_
_geom_bond_atom_site_label_1
_geom_bond_atom_site_label_2
_geom_bond_distance
C1 N3 1.494(3)
C1 C2 1.500(3)
C1 C3 1.534(3)
C1 C4 1.537(2)
C2 H2A 0.9800
C2 H2B 0.9800
C2 H2C 0.9800
C3 H3A 0.9800
C3 H3B 0.9800
C3 H3C 0.9800
C4 O1 1.226(2)
C4 N4 1.341(2)
C5 N4 1.470(2)
C5 C7 1.529(2)
C5 C6 1.532(2)
C5 C8 1.541(2)
C6 H6A 0.9800
C6 H6B 0.9800
C6 H6C 0.9800
C7 H7A 0.9800
C7 H7B 0.9800
C7 H7C 0.9800
C8 O2 1.226(2)
C8 N5 1.341(2)
C9 N5 1.470(2)
C9 C11 1.523(3)
C9 C10 1.533(2)
C9 C12 1.544(2)
C10 H10A 0.9800
C10 H10B 0.9800
C10 H10C 0.9800
C11 H11A 0.9800
C11 H11B 0.9800
C11 H11C 0.9800
C12 O3 1.228(2)
C12 N6 1.342(2)
C13 N6 1.466(2)
C13 C15 1.521(3)
C13 C14 1.537(3)
C13 C16 1.550(2)
C14 H14A 0.9800
C14 H14B 0.9800
C14 H14C 0.9800
C15 H15A 0.9800
C15 H15B 0.9800
C15 H15C 0.9800
C16 O4 1.225(2)
C16 N7 1.343(2)
C17 N7 1.464(2)
C17 C19 1.525(3)
C17 C18 1.532(3)
C17 C20 1.545(2)
C18 H18A 0.9800
C18 H18B 0.9800
C18 H18C 0.9800
C19 H19A 0.9800
C19 H19B 0.9800
C19 H19C 0.9800
C20 O5 1.225(2)
C20 N8 1.348(2)
C21 N8 1.462(2)
C21 C22 1.531(2)
C21 C23 1.533(2)
C21 C24 1.543(2)
C22 H22A 0.9800
C22 H22B 0.9800
C22 H22C 0.9800
C23 H23A 0.9800
C23 H23B 0.9800
C23 H23C 0.9800
C24 O6 1.234(2)
C24 N9 1.334(2)
C25 N9 1.466(2)
C25 C27 1.524(3)
C25 C26 1.532(2)
C25 C28 1.533(2)
C26 H26A 0.9800
C26 H26B 0.9800
C26 H26C 0.9800
C27 H27A 0.9800
C27 H27B 0.9800
C27 H27C 0.9800
C28 O7 1.200(2)
C28 O8 1.339(2)
C29 O8 1.456(2)
C29 C30 1.503(3)
C29 H29A 0.9900
C29 H29B 0.9900
C30 Si1 1.882(2)
C30 H30A 0.9900
C30 H30B 0.9900
C31 Si1 1.881(4)
C31 H31A 0.9800
C31 H31B 0.9800
C31 H31C 0.9800
C32 Si1 1.858(3)
C32 H32A 0.9800
C32 H32B 0.9800
C32 H32C 0.9800
C33 Si1 1.841(4)
C33 H33A 0.9800
C33 H33B 0.9800
C33 H33C 0.9800
N1 N2 1.129(4)
N2 N3 1.214(3)
N4 H4 0.8800
N5 H5 0.8800
N6 H6 0.8800
N7 H7 0.8800
N8 H8 0.8800
N9 H9 0.8800
C34 O9 1.2062
C34 O10 1.3479
C34 C35 1.4933
C35 H35A 0.9800
C35 H35B 0.9800
C35 H35C 0.9800
O10 C36 1.4551
C36 C37 1.5113
C36 H36A 0.9900
C36 H36B 0.9900
C37 H37A 0.9800
C37 H37B 0.9800
C37 H37C 0.9800

loop_
_geom_hbond_atom_site_label_D
_geom_hbond_atom_site_label_H
_geom_hbond_atom_site_label_A
_geom_hbond_distance_DH
_geom_hbond_distance_HA
_geom_hbond_distance_DA
_geom_hbond_angle_DHA
_geom_hbond_site_symmetry_A
N5 H5 O6 0.88 2.41 2.9408(18) 118.8 4
N6 H6 O1 0.88 2.13 2.9575(19) 156.0 .
N7 H7 O2 0.88 2.03 2.8755(18) 160.1 .
N8 H8 O3 0.88 2.14 2.9840(18) 160.2 .
N9 H9 O4 0.88 2.10 2.9563(19) 164.8 .

loop_
_geom_torsion_atom_site_label_1
_geom_torsion_atom_site_label_2
_geom_torsion_atom_site_label_3
_geom_torsion_atom_site_label_4
_geom_torsion
N3 C1 C4 O1 170.97(18)
C2 C1 C4 O1 -70.0(3)
C3 C1 C4 O1 53.2(2)
N3 C1 C4 N4 -8.8(2)
C2 C1 C4 N4 110.3(2)
C3 C1 C4 N4 -126.61(19)
N4 C5 C8 O2 143.94(14)
C7 C5 C8 O2 22.0(2)
C6 C5 C8 O2 -98.95(17)
N4 C5 C8 N5 -37.20(19)
C7 C5 C8 N5 -159.13(14)
C6 C5 C8 N5 79.91(17)
N5 C9 C12 O3 151.35(15)
C11 C9 C12 O3 28.1(2)
C10 C9 C12 O3 -92.24(19)
N5 C9 C12 N6 -31.9(2)
C11 C9 C12 N6 -155.15(15)
C10 C9 C12 N6 84.54(18)
N6 C13 C16 O4 153.02(16)
C15 C13 C16 O4 29.5(2)
C14 C13 C16 O4 -90.35(19)
N6 C13 C16 N7 -29.8(2)
C15 C13 C16 N7 -153.34(17)
C14 C13 C16 N7 86.84(18)
N7 C17 C20 O5 155.95(16)
C19 C17 C20 O5 32.8(2)
C18 C17 C20 O5 -86.89(19)
N7 C17 C20 N8 -27.9(2)
C19 C17 C20 N8 -151.09(17)
C18 C17 C20 N8 89.25(18)
N8 C21 C24 O6 163.65(15)
C22 C21 C24 O6 -80.30(19)
C23 C21 C24 O6 38.4(2)
N8 C21 C24 N9 -21.3(2)
C22 C21 C24 N9 94.74(17)
C23 C21 C24 N9 -146.58(16)
N9 C25 C28 O7 41.8(2)
C27 C25 C28 O7 165.18(18)
C26 C25 C28 O7 -73.4(2)
N9 C25 C28 O8 -142.67(14)
C27 C25 C28 O8 -19.3(2)
C26 C25 C28 O8 102.08(17)
O8 C29 C30 Si1 178.37(14)
N1 N2 N3 C1 -161(4)
C2 C1 N3 N2 71.4(3)
C3 C1 N3 N2 -53.0(3)
C4 C1 N3 N2 -170.6(2)
O1 C4 N4 C5 10.2(3)
C1 C4 N4 C5 -170.07(15)
C7 C5 N4 C4 68.08(19)
C6 C5 N4 C4 -170.74(15)
C8 C5 N4 C4 -53.4(2)
O2 C8 N5 C9 2.5(2)
C5 C8 N5 C9 -176.38(14)
C11 C9 N5 C8 70.75(19)
C10 C9 N5 C8 -167.92(15)
C12 C9 N5 C8 -51.89(19)
O3 C12 N6 C13 -2.0(2)
C9 C12 N6 C13 -178.69(15)
C15 C13 N6 C12 69.7(2)
C14 C13 N6 C12 -168.79(17)
C16 C13 N6 C12 -53.2(2)
O4 C16 N7 C17 -1.0(2)
C13 C16 N7 C17 -178.09(15)
C19 C17 N7 C16 67.7(2)
C18 C17 N7 C16 -170.97(16)
C20 C17 N7 C16 -54.7(2)
O5 C20 N8 C21 -3.1(3)
C17 C20 N8 C21 -179.19(14)
C22 C21 N8 C20 -178.03(15)
C23 C21 N8 C20 61.4(2)
C24 C21 N8 C20 -63.2(2)
O6 C24 N9 C25 -1.1(3)
C21 C24 N9 C25 -176.00(15)
C27 C25 N9 C24 -70.4(2)
C26 C25 N9 C24 169.13(17)
C28 C25 N9 C24 54.4(2)
O7 C28 O8 C29 -1.1(3)
C25 C28 O8 C29 -176.61(16)
C30 C29 O8 C28 -169.31(17)
C29 C30 Si1 C33 79.3(3)
C29 C30 Si1 C32 -43.3(2)
C29 C30 Si1 C31 -160.9(2)
O9 C34 O10 C36 -0.1
C35 C34 O10 C36 179.8
C34 O10 C36 C37 -178.8
